data_4334226
loop_
_publ_author_name
'Brenda A. Frazier'
'Valerie A. Williams'
'Peter T. Wolczanski'
'Suzanne C. Bart'
'Karsten Meyer'
'Thomas R. Cundari'
'Emil B. Lobkovsky'

_publ_section_title
;
 C-C Bond Formation and Related Reactions at the CNC Backbone in (smif)FeX
 (smif = 1,3-Di-(2-pyridyl)-2-azaallyl): Dimerizations, 3 + 2 Cyclization,
 and Nucleophilic Attack; Transfer Hydrogenations and Alkyne Trimerization
 (X = N(TMS)2, dpma = (Di-(2-pyridyl-methyl)-amide))
;
_journal_name_full 'Inorganic Chemistry'
_journal_page_first 3295
_journal_page_last 3312
_journal_paper_doi 10.1021/ic302783y
_journal_volume 52
_journal_year 2013
_chemical_formula_moiety 'C44 H72 Fe2 N8 Si4'
_chemical_formula_sum 'C44 H72 Fe2 N8 Si4'
_chemical_formula_weight 937.16
_chemical_name_systematic
; 
 ? 
;
_space_group_IT_number 2
_symmetry_cell_setting triclinic
_symmetry_space_group_name_Hall '-P 1'
_symmetry_space_group_name_H-M 'P -1'
_atom_sites_solution_hydrogens mixed
_atom_sites_solution_primary direct
_atom_sites_solution_secondary difmap
_audit_creation_method SHELXL-97
_cell_angle_alpha 87.456(5)
_cell_angle_beta 81.005(5)
_cell_angle_gamma 69.286(4)
_cell_formula_units_Z 1
_cell_length_a 8.5974(6)
_cell_length_b 12.1386(9)
_cell_length_c 12.5960(9)
_cell_measurement_reflns_used 3531
_cell_measurement_temperature 173(2)
_cell_measurement_theta_max 23.36
_cell_measurement_theta_min 2.44
_cell_volume 1214.34(16)
_computing_cell_refinement 'Bruker SAINT+'
_computing_data_collection 'Bruker APEX2'
_computing_data_reduction 'Bruker SAINT+'
_computing_molecular_graphics 'Bruker SHELXTL'
_computing_publication_material 'Bruker SHELXTL'
_computing_structure_refinement 'SHELXL-97 (Sheldrick, 1997)'
_computing_structure_solution 'SHELXS-97 (Sheldrick, 1990)'
_diffrn_ambient_temperature 173(2)
_diffrn_measured_fraction_theta_full 0.980
_diffrn_measured_fraction_theta_max 0.980
_diffrn_measurement_device_type 'Bruker X8 APEX II diffractometer'
_diffrn_measurement_method 'phi and omega scans'
_diffrn_radiation_monochromator graphite
_diffrn_radiation_source 'fine-focus sealed tube'
_diffrn_radiation_type MoK\a
_diffrn_radiation_wavelength 0.71073
_diffrn_reflns_av_R_equivalents 0.0609
_diffrn_reflns_av_sigmaI/netI 0.0565
_diffrn_reflns_limit_h_max 10
_diffrn_reflns_limit_h_min -10
_diffrn_reflns_limit_k_max 14
_diffrn_reflns_limit_k_min -14
_diffrn_reflns_limit_l_max 14
_diffrn_reflns_limit_l_min -14
_diffrn_reflns_number 20055
_diffrn_reflns_theta_full 24.71
_diffrn_reflns_theta_max 24.71
_diffrn_reflns_theta_min 1.79
_exptl_absorpt_coefficient_mu 0.735
_exptl_absorpt_correction_T_max 0.9819
_exptl_absorpt_correction_T_min 0.6667
_exptl_absorpt_correction_type multi-scan
_exptl_absorpt_process_details SADABS
_exptl_crystal_colour red
_exptl_crystal_density_diffrn 1.282
_exptl_crystal_description needle
_exptl_crystal_F_000 500
_exptl_crystal_size_max 0.60
_exptl_crystal_size_mid 0.10
_exptl_crystal_size_min 0.03
_refine_diff_density_max 0.263
_refine_diff_density_min -0.258
_refine_diff_density_rms 0.058
_refine_ls_extinction_method none
_refine_ls_goodness_of_fit_ref 1.014
_refine_ls_hydrogen_treatment mixed
_refine_ls_matrix_type full
_refine_ls_number_parameters 341
_refine_ls_number_reflns 4059
_refine_ls_number_restraints 3
_refine_ls_restrained_S_all 1.014
_refine_ls_R_factor_all 0.0586
_refine_ls_R_factor_gt 0.0384
_refine_ls_shift/su_max 0.284
_refine_ls_shift/su_mean 0.007
_refine_ls_structure_factor_coef Fsqd
_refine_ls_weighting_details 'calc w=1/[\s^2^(Fo^2^)+(0.0368P)^2^+0.3358P] where P=(Fo^2^+2Fc^2^)/3'
_refine_ls_weighting_scheme calc
_refine_ls_wR_factor_gt 0.0794
_refine_ls_wR_factor_ref 0.0858
_reflns_number_gt 3085
_reflns_number_total 4059
_reflns_threshold_expression >2sigma(I)
_cod_data_source_file ic302783y_si_001_2.cif
_cod_data_source_block bf16
_cod_original_cell_volume 1214.34(15)
_cod_database_code 4334226

loop_
_symmetry_equiv_pos_as_xyz
'x, y, z'
'-x, -y, -z'

loop_
_atom_site_label
_atom_site_type_symbol
_atom_site_fract_x
_atom_site_fract_y
_atom_site_fract_z
_atom_site_U_iso_or_equiv
_atom_site_adp_type
_atom_site_occupancy
_atom_site_symmetry_multiplicity
_atom_site_calc_flag
_atom_site_refinement_flags
_atom_site_disorder_assembly
_atom_site_disorder_group
Fe1 Fe 0.15956(4) 0.37904(2) 0.34993(2) 0.01914(8) Uani 1 1 d . . .
N1 N 0.0044(2) 0.29947(14) 0.47696(13) 0.0183(4) Uani 1 1 d . . .
N2 N -0.0756(2) 0.50619(14) 0.37615(13) 0.0182(4) Uani 1 1 d . . .
N3 N 0.1804(2) 0.54199(14) 0.24820(13) 0.0202(4) Uani 1 1 d . . .
N4 N 0.2812(2) 0.24411(14) 0.24847(13) 0.0207(4) Uani 1 1 d D . .
C1 C 0.0392(3) 0.18773(18) 0.51314(16) 0.0229(5) Uani 1 1 d . . .
C2 C -0.0834(3) 0.14999(19) 0.57083(18) 0.0281(6) Uani 1 1 d . . .
H2 H -0.054(2) 0.0693(17) 0.5965(16) 0.025(6) Uiso 1 1 d . . .
C3 C -0.2436(3) 0.2269(2) 0.59292(18) 0.0303(6) Uani 1 1 d . . .
H3 H -0.326(3) 0.2028(18) 0.6327(17) 0.034(7) Uiso 1 1 d . . .
C4 C -0.2793(3) 0.34220(19) 0.55938(17) 0.0238(6) Uani 1 1 d . . .
H4 H -0.381(2) 0.3969(16) 0.5723(15) 0.016(5) Uiso 1 1 d . . .
C5 C -0.1526(3) 0.37676(18) 0.50292(16) 0.0196(5) Uani 1 1 d . . .
C6 C -0.1820(2) 0.49971(17) 0.46304(16) 0.0182(5) Uani 1 1 d . . .
C7 C -0.1182(3) 0.61877(17) 0.31983(17) 0.0197(5) Uani 1 1 d . . .
H7A H -0.156(2) 0.6811(14) 0.3681(13) 0.003(4) Uiso 1 1 d . . .
C8 C 0.0351(3) 0.63237(18) 0.25137(16) 0.0205(5) Uani 1 1 d . . .
C9 C 0.0206(3) 0.73723(19) 0.19623(18) 0.0278(6) Uani 1 1 d . . .
H9 H -0.082(2) 0.7944(17) 0.2009(15) 0.022(6) Uiso 1 1 d . . .
C10 C 0.1596(3) 0.7498(2) 0.13539(19) 0.0334(6) Uani 1 1 d . . .
H10 H 0.153(3) 0.8194(19) 0.0982(17) 0.036(7) Uiso 1 1 d . . .
C11 C 0.3091(3) 0.6579(2) 0.13160(18) 0.0309(6) Uani 1 1 d . . .
H11 H 0.411(2) 0.6621(17) 0.0863(17) 0.028(6) Uiso 1 1 d . . .
C12 C 0.3181(3) 0.55541(18) 0.18826(17) 0.0253(6) Uani 1 1 d . . .
C13 C 0.4796(3) 0.45459(19) 0.1869(2) 0.0361(7) Uani 1 1 d . . .
H13A H 0.5248 0.4552 0.2536 0.054 Uiso 1 1 calc R . .
H13B H 0.5605 0.4617 0.1253 0.054 Uiso 1 1 calc R . .
H13C H 0.4599 0.3805 0.1810 0.054 Uiso 1 1 calc R . .
C14 C 0.2159(3) 0.10648(19) 0.48981(19) 0.0342(7) Uani 1 1 d . . .
H14A H 0.2604 0.1138 0.4144 0.051 Uiso 1 1 calc R . .
H14B H 0.2206 0.0253 0.5034 0.051 Uiso 1 1 calc R . .
H14C H 0.2836 0.1265 0.5363 0.051 Uiso 1 1 calc R . .
C15 C -0.3074(3) 0.59101(18) 0.52012(17) 0.0218(5) Uani 1 1 d . . .
H15B H -0.345(2) 0.6626(15) 0.4867(14) 0.007(5) Uiso 1 1 d . . .
H15A H -0.387(2) 0.5695(17) 0.5683(16) 0.025(6) Uiso 1 1 d . . .
C16 C -0.2561(3) 0.63346(19) 0.25135(18) 0.0289(6) Uani 1 1 d . . .
H16A H -0.2141 0.5736 0.1940 0.043 Uiso 1 1 calc R . .
H16B H -0.2885 0.7120 0.2196 0.043 Uiso 1 1 calc R . .
H16C H -0.3543 0.6242 0.2966 0.043 Uiso 1 1 calc R . .
Si1 Si 0.15707(15) 0.24474(12) 0.15498(10) 0.0339(4) Uani 0.754(2) 1 d PD A 1
C17 C 0.1618(5) 0.3612(3) 0.0477(3) 0.0560(11) Uani 0.754(2) 1 d P A 1
H17A H 0.2781 0.3461 0.0137 0.084 Uiso 0.754(2) 1 calc PR A 1
H17B H 0.1156 0.4397 0.0814 0.084 Uiso 0.754(2) 1 calc PR A 1
H17C H 0.0941 0.3575 -0.0069 0.084 Uiso 0.754(2) 1 calc PR A 1
C18 C -0.0666(4) 0.2814(3) 0.2145(3) 0.0453(10) Uani 0.754(2) 1 d P A 1
H18A H -0.0761 0.2243 0.2703 0.068 Uiso 0.754(2) 1 calc PR A 1
H18B H -0.1322 0.2787 0.1584 0.068 Uiso 0.754(2) 1 calc PR A 1
H18C H -0.1097 0.3607 0.2464 0.068 Uiso 0.754(2) 1 calc PR A 1
C19 C 0.2107(5) 0.1063(3) 0.0821(3) 0.0593(12) Uani 0.754(2) 1 d P A 1
H19A H 0.2110 0.0432 0.1335 0.089 Uiso 0.754(2) 1 calc PR A 1
H19B H 0.3225 0.0870 0.0392 0.089 Uiso 0.754(2) 1 calc PR A 1
H19C H 0.1274 0.1144 0.0346 0.089 Uiso 0.754(2) 1 calc PR A 1
Si1' Si 0.1587(5) 0.2225(5) 0.1625(4) 0.0449(15) Uani 0.246(2) 1 d PD A 2
C17' C -0.0250(13) 0.3426(9) 0.1448(9) 0.049(3) Uani 0.246(2) 1 d P A 2
H17D H 0.0061 0.4087 0.1139 0.074 Uiso 0.246(2) 1 calc PR A 2
H17E H -0.0965 0.3665 0.2145 0.074 Uiso 0.246(2) 1 calc PR A 2
H17F H -0.0867 0.3191 0.0962 0.074 Uiso 0.246(2) 1 calc PR A 2
C18' C 0.0769(13) 0.0970(8) 0.2230(9) 0.042(3) Uani 0.246(2) 1 d P A 2
H18D H 0.1730 0.0261 0.2333 0.063 Uiso 0.246(2) 1 calc PR A 2
H18E H 0.0115 0.0792 0.1735 0.063 Uiso 0.246(2) 1 calc PR A 2
H18F H 0.0056 0.1234 0.2924 0.063 Uiso 0.246(2) 1 calc PR A 2
C19' C 0.2675(12) 0.1623(10) 0.0273(8) 0.041(3) Uani 0.246(2) 1 d P A 2
H19D H 0.3121 0.2192 -0.0115 0.062 Uiso 0.246(2) 1 calc PR A 2
H19E H 0.1878 0.1476 -0.0128 0.062 Uiso 0.246(2) 1 calc PR A 2
H19F H 0.3603 0.0884 0.0348 0.062 Uiso 0.246(2) 1 calc PR A 2
Si2 Si 0.48235(8) 0.14668(5) 0.24077(5) 0.02546(17) Uani 1 1 d D A .
C20 C 0.6181(3) 0.1508(2) 0.10913(19) 0.0373(7) Uani 1 1 d . . .
H20A H 0.5620 0.1419 0.0497 0.056 Uiso 1 1 calc R A .
H20B H 0.7267 0.0863 0.1061 0.056 Uiso 1 1 calc R . .
H20C H 0.6363 0.2262 0.1030 0.056 Uiso 1 1 calc R . .
C21 C 0.5019(3) -0.01357(19) 0.2553(2) 0.0400(7) Uani 1 1 d . . .
H21A H 0.4458 -0.0255 0.3265 0.060 Uiso 1 1 calc R A .
H21B H 0.6211 -0.0634 0.2471 0.060 Uiso 1 1 calc R . .
H21C H 0.4489 -0.0347 0.1997 0.060 Uiso 1 1 calc R . .
C22 C 0.5974(3) 0.16933(19) 0.34588(18) 0.0296(6) Uani 1 1 d . . .
H22A H 0.5970 0.2502 0.3426 0.044 Uiso 1 1 calc R A .
H22B H 0.7137 0.1140 0.3337 0.044 Uiso 1 1 calc R . .
H22C H 0.5423 0.1557 0.4168 0.044 Uiso 1 1 calc R . .

loop_
_atom_site_aniso_label
_atom_site_aniso_U_11
_atom_site_aniso_U_22
_atom_site_aniso_U_33
_atom_site_aniso_U_23
_atom_site_aniso_U_13
_atom_site_aniso_U_12
Fe1 0.01703(16) 0.01812(15) 0.01965(17) -0.00284(12) 0.00013(13) -0.00381(12)
N1 0.0198(9) 0.0212(9) 0.0153(9) -0.0022(7) -0.0022(7) -0.0090(7)
N2 0.0166(9) 0.0212(9) 0.0171(9) 0.0008(7) -0.0020(8) -0.0073(7)
N3 0.0190(9) 0.0222(9) 0.0176(9) -0.0027(7) 0.0007(8) -0.0064(8)
N4 0.0209(9) 0.0211(9) 0.0186(9) -0.0030(7) -0.0017(8) -0.0056(8)
C1 0.0302(12) 0.0216(11) 0.0191(12) 0.0002(9) -0.0046(10) -0.0115(10)
C2 0.0397(13) 0.0256(11) 0.0234(13) 0.0007(10) -0.0042(11) -0.0174(11)
C3 0.0352(13) 0.0369(13) 0.0262(13) -0.0004(10) 0.0024(11) -0.0245(11)
C4 0.0190(11) 0.0312(12) 0.0231(12) -0.0057(10) 0.0005(10) -0.0120(10)
C5 0.0226(11) 0.0252(11) 0.0135(11) -0.0021(9) -0.0051(9) -0.0104(9)
C6 0.0149(10) 0.0242(11) 0.0168(11) -0.0002(9) -0.0055(9) -0.0072(9)
C7 0.0195(11) 0.0174(10) 0.0202(11) -0.0041(9) -0.0028(9) -0.0037(9)
C8 0.0257(11) 0.0231(11) 0.0132(11) -0.0026(9) -0.0032(9) -0.0087(9)
C9 0.0292(13) 0.0239(12) 0.0248(13) 0.0023(10) -0.0014(11) -0.0041(10)
C10 0.0404(14) 0.0267(12) 0.0335(14) 0.0086(11) -0.0046(12) -0.0135(11)
C11 0.0334(13) 0.0344(12) 0.0261(13) 0.0031(10) 0.0043(11) -0.0174(11)
C12 0.0271(12) 0.0255(11) 0.0240(12) -0.0033(10) -0.0007(10) -0.0110(10)
C13 0.0257(13) 0.0303(13) 0.0464(16) -0.0009(11) 0.0087(12) -0.0082(11)
C14 0.0364(14) 0.0263(12) 0.0354(14) 0.0076(11) -0.0041(12) -0.0069(11)
C15 0.0189(11) 0.0229(11) 0.0223(12) 0.0043(10) -0.0003(10) -0.0077(9)
C16 0.0292(12) 0.0311(12) 0.0273(13) 0.0039(10) -0.0101(10) -0.0098(10)
Si1 0.0289(6) 0.0450(6) 0.0267(6) -0.0166(5) -0.0051(5) -0.0094(5)
C17 0.076(3) 0.067(2) 0.032(2) 0.0055(18) -0.0204(19) -0.028(2)
C18 0.0315(18) 0.061(2) 0.044(2) -0.0173(18) -0.0119(17) -0.0121(17)
C19 0.048(2) 0.055(2) 0.072(3) -0.035(2) -0.018(2) -0.0062(19)
Si1' 0.024(2) 0.082(3) 0.026(2) -0.008(2) 0.0009(18) -0.016(2)
C17' 0.045(7) 0.054(7) 0.044(7) -0.033(5) -0.016(5) -0.004(6)
C18' 0.055(6) 0.035(5) 0.051(7) 0.011(5) -0.020(5) -0.028(5)
C19' 0.026(6) 0.049(7) 0.041(7) -0.010(5) -0.018(5) 0.004(5)
Si2 0.0247(3) 0.0203(3) 0.0261(4) -0.0025(3) 0.0008(3) -0.0030(3)
C20 0.0366(14) 0.0332(13) 0.0322(14) -0.0063(11) 0.0045(12) -0.0033(12)
C21 0.0400(15) 0.0222(12) 0.0488(16) -0.0046(11) -0.0015(13) -0.0015(11)
C22 0.0203(12) 0.0281(12) 0.0326(13) 0.0022(10) -0.0009(10) -0.0004(10)

loop_
_atom_type_symbol
_atom_type_description
_atom_type_scat_dispersion_real
_atom_type_scat_dispersion_imag
_atom_type_scat_source
C C 0.0033 0.0016 'International Tables Vol C Tables 4.2.6.8 and 6.1.1.4'
H H 0.0000 0.0000 'International Tables Vol C Tables 4.2.6.8 and 6.1.1.4'
Fe Fe 0.3463 0.8444 'International Tables Vol C Tables 4.2.6.8 and 6.1.1.4'
N N 0.0061 0.0033 'International Tables Vol C Tables 4.2.6.8 and 6.1.1.4'
Si Si 0.0817 0.0704 'International Tables Vol C Tables 4.2.6.8 and 6.1.1.4'

loop_
_geom_angle_atom_site_label_1
_geom_angle_atom_site_label_2
_geom_angle_atom_site_label_3
_geom_angle
_geom_angle_site_symmetry_1
_geom_angle_site_symmetry_3
N4 Fe1 N2 136.76(7) . .
N4 Fe1 N1 102.19(6) . .
N2 Fe1 N1 75.18(6) . .
N4 Fe1 C15 116.64(7) . 2_566
N2 Fe1 C15 106.59(7) . 2_566
N1 Fe1 C15 91.07(7) . 2_566
N4 Fe1 N3 102.96(6) . .
N2 Fe1 N3 74.29(6) . .
N1 Fe1 N3 149.14(6) . .
C15 Fe1 N3 93.39(7) 2_566 .
C5 N1 C1 118.28(17) . .
C5 N1 Fe1 110.35(13) . .
C1 N1 Fe1 130.50(13) . .
C6 N2 C7 116.61(15) . .
C6 N2 Fe1 119.08(13) . .
C7 N2 Fe1 122.52(12) . .
C8 N3 C12 117.03(17) . .
C8 N3 Fe1 114.10(13) . .
C12 N3 Fe1 128.87(13) . .
Si1 N4 Si2 121.70(10) . .
Si1 N4 Si1' 9.3(2) . .
Si2 N4 Si1' 117.44(18) . .
Si1 N4 Fe1 108.95(9) . .
Si2 N4 Fe1 129.11(10) . .
Si1' N4 Fe1 113.38(17) . .
N1 C1 C2 122.15(19) . .
N1 C1 C14 117.20(19) . .
C2 C1 C14 120.64(19) . .
C3 C2 C1 119.4(2) . .
C2 C3 C4 118.9(2) . .
C3 C4 C5 119.89(19) . .
N1 C5 C4 121.26(19) . .
N1 C5 C6 115.75(18) . .
C4 C5 C6 122.94(18) . .
N2 C6 C15 127.80(19) . .
N2 C6 C5 113.91(16) . .
C15 C6 C5 118.25(18) . .
N2 C7 C8 111.58(16) . .
N2 C7 C16 111.38(18) . .
C8 C7 C16 110.39(17) . .
N3 C8 C9 122.99(19) . .
N3 C8 C7 117.24(18) . .
C9 C8 C7 119.77(18) . .
C10 C9 C8 119.7(2) . .
C9 C10 C11 117.9(2) . .
C10 C11 C12 120.6(2) . .
N3 C12 C11 121.86(19) . .
N3 C12 C13 116.39(19) . .
C11 C12 C13 121.7(2) . .
C6 C15 Fe1 99.45(14) . 2_566
N4 Si1 C19 116.02(15) . .
N4 Si1 C18 112.39(14) . .
C19 Si1 C18 104.58(19) . .
N4 Si1 C17 110.92(16) . .
C19 Si1 C17 106.09(19) . .
C18 Si1 C17 106.11(18) . .
N4 Si1' C17' 116.8(5) . .
N4 Si1' C19' 116.4(4) . .
C17' Si1' C19' 107.6(5) . .
N4 Si1' C18' 107.3(4) . .
C17' Si1' C18' 104.8(6) . .
C19' Si1' C18' 102.3(6) . .
N4 Si2 C22 113.94(9) . .
N4 Si2 C20 113.57(10) . .
C22 Si2 C20 105.42(11) . .
N4 Si2 C21 114.85(10) . .
C22 Si2 C21 103.82(11) . .
C20 Si2 C21 104.12(11) . .

loop_
_geom_bond_atom_site_label_1
_geom_bond_atom_site_label_2
_geom_bond_distance
_geom_bond_site_symmetry_2
Fe1 N4 1.9914(16) .
Fe1 N2 2.0511(15) .
Fe1 N1 2.3192(17) .
Fe1 C15 2.336(2) 2_566
Fe1 N3 2.3538(17) .
N1 C5 1.342(2) .
N1 C1 1.356(3) .
N2 C6 1.331(2) .
N2 C7 1.465(3) .
N3 C8 1.336(2) .
N3 C12 1.358(3) .
N4 Si1 1.706(2) .
N4 Si2 1.7059(17) .
N4 Si1' 1.711(6) .
C1 C2 1.386(3) .
C1 C14 1.481(3) .
C2 C3 1.356(3) .
C3 C4 1.384(3) .
C4 C5 1.387(3) .
C5 C6 1.500(3) .
C6 C15 1.375(3) .
C7 C8 1.514(3) .
C7 C16 1.529(3) .
C8 C9 1.398(3) .
C9 C10 1.368(3) .
C10 C11 1.368(3) .
C11 C12 1.390(3) .
C12 C13 1.490(3) .
C15 Fe1 2.336(2) 2_566
Si1 C19 1.826(4) .
Si1 C18 1.852(3) .
Si1 C17 1.919(4) .
Si1' C17' 1.767(11) .
Si1' C19' 1.854(11) .
Si1' C18' 1.971(11) .
Si2 C22 1.855(2) .
Si2 C20 1.882(2) .
Si2 C21 1.895(2) .
